data_7044786
loop_
_publ_author_name
'Price, Thomas W.'
'Gallo, Juan'
'Kubicek, Vojtech'
'Bohmova, Zuzana'
'Prior, Timothy J.'
'Greenman, John'
'Hermann, Petr'
'Stasiuk, Graeme J.'

_publ_section_title
;
 Amino Acid Based Gallium-68 Chelators Capable of Radiolabeling at Neutral
 pH
;
_journal_name_full 'Dalton Transactions'
_journal_paper_doi 10.1039/C7DT03398B
_journal_year 2017
_chemical_formula_moiety
;
C16 H14 Ga N3 O7, 3(H2 O)
;
_chemical_formula_sum 'C16 H20 Ga N3 O10'
_chemical_formula_weight 484.07
_space_group_crystal_system triclinic
_space_group_IT_number 2
_space_group_name_Hall '-P 1'
_space_group_name_H-M_alt 'P -1'
_symmetry_space_group_name_Hall '-P 1'
_symmetry_space_group_name_H-M 'P -1'
_atom_sites_solution_hydrogens mixed
_audit_creation_method SHELXL-2017/1
_audit_update_record
;
2017-10-19 deposited with the CCDC.
2017-11-17 downloaded from the CCDC.
;
_cell_angle_alpha 93.6180(10)
_cell_angle_beta 93.7920(10)
_cell_angle_gamma 91.9130(10)
_cell_formula_units_Z 2
_cell_length_a 7.06810(10)
_cell_length_b 8.21920(10)
_cell_length_c 15.9952(2)
_cell_measurement_reflns_used 11243
_cell_measurement_temperature 100(2)
_cell_measurement_theta_max 35.90614
_cell_measurement_theta_min 1.23143
_cell_volume 924.69(2)
_computing_cell_refinement
;
DIALS 2theta refinement, DIALS 1.4.2-g92ff257-release   
;
_computing_data_collection 'GDA 8.44; generic data acquisition software'
_computing_data_reduction
;
aimless (Evans, P. R. and Murshudov, G. N., 2013)
ccp4 (Winn, M. D. et al., 2011)
DIALS 1.4.2-g92ff257-release
pointless (Evans, P., 2006)
XIA2 0.5.170-g7abc92b-dials-1.4 (Winter, G., 2010)
;
_computing_structure_refinement 'SHELXL-2017/1 (Sheldrick, 2017)'
_computing_structure_solution 'SHELXT 2014/5 (Sheldrick, 2014)'
_diffrn_ambient_temperature 100(2)
_diffrn_detector_area_resol_mean 5.81
_diffrn_measured_fraction_theta_full 0.994
_diffrn_measured_fraction_theta_max 0.885
_diffrn_measurement_device_type 'three-circle diffractometer'
_diffrn_measurement_method 'profile data from \w-scans'
_diffrn_radiation_type synchrotron
_diffrn_radiation_wavelength 0.6889
_diffrn_reflns_av_R_equivalents 0.0570
_diffrn_reflns_av_unetI/netI 0.0707
_diffrn_reflns_Laue_measured_fraction_full 0.994
_diffrn_reflns_Laue_measured_fraction_max 0.885
_diffrn_reflns_limit_h_max 12
_diffrn_reflns_limit_h_min -11
_diffrn_reflns_limit_k_max 13
_diffrn_reflns_limit_k_min -13
_diffrn_reflns_limit_l_max 27
_diffrn_reflns_limit_l_min -27
_diffrn_reflns_number 20701
_diffrn_reflns_point_group_measured_fraction_full 0.994
_diffrn_reflns_point_group_measured_fraction_max 0.885
_diffrn_reflns_theta_full 24.415
_diffrn_reflns_theta_max 36.179
_diffrn_reflns_theta_min 1.239
_diffrn_source 'Diamond Light Source Beamline I19-1'
_exptl_absorpt_coefficient_mu 1.425
_exptl_absorpt_correction_T_max 1.00
_exptl_absorpt_correction_T_min 0.996
_exptl_absorpt_correction_type empirical
_exptl_absorpt_process_details
;
CCP4 7.0.027: AIMLESS, version 0.5.31 : 12/12/16
Scaling & analysis of unmerged intensities, absorption correction 
using spherical harmonics
;
_exptl_crystal_colour colourless
_exptl_crystal_density_diffrn 1.739
_exptl_crystal_description needle
_exptl_crystal_F_000 496
_exptl_crystal_size_max 0.040
_exptl_crystal_size_mid 0.005
_exptl_crystal_size_min 0.005
_refine_diff_density_max 1.606
_refine_diff_density_min -0.543
_refine_diff_density_rms 0.107
_refine_ls_extinction_method none
_refine_ls_goodness_of_fit_ref 1.010
_refine_ls_hydrogen_treatment mixed
_refine_ls_matrix_type full
_refine_ls_number_parameters 304
_refine_ls_number_reflns 8614
_refine_ls_number_restraints 18
_refine_ls_restrained_S_all 1.010
_refine_ls_R_factor_all 0.0491
_refine_ls_R_factor_gt 0.0425
_refine_ls_shift/su_max 0.000
_refine_ls_shift/su_mean 0.000
_refine_ls_structure_factor_coef Fsqd
_refine_ls_weighting_details 'w=1/[\s^2^(Fo^2^)+(0.0431P)^2^] where P=(Fo^2^+2Fc^2^)/3'
_refine_ls_weighting_scheme calc
_refine_ls_wR_factor_gt 0.1062
_refine_ls_wR_factor_ref 0.1099
_reflns_Friedel_coverage 0.000
_reflns_number_gt 7301
_reflns_number_total 8614
_reflns_threshold_expression 'I > 2\s(I)'
_cod_data_source_file c7dt03398b2.cif
_cod_data_source_block Ga_Dpaa
_cod_database_code 7044786
_shelx_shelxl_version_number 2017/1
_shelx_space_group_comment
;
The symmetry employed for this shelxl refinement is uniquely defined
by the following loop, which should always be used as a source of
symmetry information in preference to the above space-group names.
They are only intended as comments.
;
_shelx_estimated_absorpt_t_min 0.945
_shelx_estimated_absorpt_t_max 0.993

loop_
_space_group_symop_operation_xyz
'x, y, z'
'-x, -y, -z'

loop_
_atom_site_label
_atom_site_type_symbol
_atom_site_fract_x
_atom_site_fract_y
_atom_site_fract_z
_atom_site_U_iso_or_equiv
_atom_site_adp_type
_atom_site_occupancy
_atom_site_site_symmetry_order
_atom_site_calc_flag
_atom_site_refinement_flags_posn
_atom_site_refinement_flags_adp
C16 C 0.2172(2) 0.23251(17) 0.07459(9) 0.0196(2) Uani 1 1 d . .
C15 C 0.24688(19) 0.40463(17) 0.05080(9) 0.0166(2) Uani 1 1 d . .
C14 C 0.2432(2) 0.44797(19) -0.03159(9) 0.0210(3) Uani 1 1 d D .
H14 H 0.2263(3) 0.3685(13) -0.0766(7) 0.025 Uiso 1 1 calc DR U
C13 C 0.2655(2) 0.6128(2) -0.04572(10) 0.0228(3) Uani 1 1 d D .
H13 H 0.2600(2) 0.6474(6) -0.1014(9) 0.027 Uiso 1 1 calc DR U
C12 C 0.2957(2) 0.72577(19) 0.02250(10) 0.0217(3) Uani 1 1 d D .
H12 H 0.3115(3) 0.8364(19) 0.01429(17) 0.026 Uiso 1 1 calc DR U
C11 C 0.30208(19) 0.67148(16) 0.10361(9) 0.0168(2) Uani 1 1 d . .
C10 C 0.3490(2) 0.78239(16) 0.18054(9) 0.0182(2) Uani 1 1 d . .
H10A H 0.488415 0.794682 0.191583 0.022 Uiso 1 1 calc R U
H10B H 0.298828 0.891566 0.172006 0.022 Uiso 1 1 calc R U
C8 C 0.05948(19) 0.74590(16) 0.25366(10) 0.0198(3) Uani 1 1 d . .
H8A H 0.025651 0.813420 0.206171 0.024 Uiso 1 1 calc R U
H8B H 0.039060 0.811636 0.306085 0.024 Uiso 1 1 calc R U
C9 C -0.07488(19) 0.59828(17) 0.24762(9) 0.0171(2) Uani 1 1 d . .
C7 C 0.3663(2) 0.77369(17) 0.33227(9) 0.0191(2) Uani 1 1 d . .
H7A H 0.329857 0.886448 0.347474 0.023 Uiso 1 1 calc R U
H7B H 0.504743 0.774859 0.326078 0.023 Uiso 1 1 calc R U
C6 C 0.31670(19) 0.66417(17) 0.39914(9) 0.0186(2) Uani 1 1 d . .
C5 C 0.3131(2) 0.7157(2) 0.48380(10) 0.0236(3) Uani 1 1 d D .
H5 H 0.3401(5) 0.8288(19) 0.5022(3) 0.028 Uiso 1 1 calc DR U
C4 C 0.2705(2) 0.6028(2) 0.54108(10) 0.0249(3) Uani 1 1 d D .
H4 H 0.2645(2) 0.6360(6) 0.5979(9) 0.030 Uiso 1 1 calc DR U
C3 C 0.2364(2) 0.4395(2) 0.51384(9) 0.0229(3) Uani 1 1 d D .
H3 H 0.2112(5) 0.3627(14) 0.5506(7) 0.028 Uiso 1 1 calc DR U
C2 C 0.24226(19) 0.39804(17) 0.42848(9) 0.0180(2) Uani 1 1 d . .
C1 C 0.2081(2) 0.22783(17) 0.38915(9) 0.0201(3) Uani 1 1 d . .
N3 N 0.27423(16) 0.51319(13) 0.11660(7) 0.01542(19) Uani 1 1 d . .
N2 N 0.26346(16) 0.71232(14) 0.25296(8) 0.0164(2) Uani 1 1 d . .
N1 N 0.27849(16) 0.50754(14) 0.37295(7) 0.0162(2) Uani 1 1 d . .
O5 O 0.20206(15) 0.21800(12) 0.15324(6) 0.02004(19) Uani 1 1 d . .
O6 O 0.20713(19) 0.11849(14) 0.02090(8) 0.0295(3) Uani 1 1 d . .
O3 O -0.01440(14) 0.45408(12) 0.23767(6) 0.01701(18) Uani 1 1 d . .
O4 O -0.24677(14) 0.62491(14) 0.25127(8) 0.0260(2) Uani 1 1 d . .
O1 O 0.20473(15) 0.21414(12) 0.30958(7) 0.01974(19) Uani 1 1 d . .
O2 O 0.18525(18) 0.11248(14) 0.43464(7) 0.0279(2) Uani 1 1 d . .
Ga1 Ga 0.25012(2) 0.40888(2) 0.23906(2) 0.01428(5) Uani 1 1 d . .
O1W O 0.51767(14) 0.37981(13) 0.24589(7) 0.0200(2) Uani 1 1 d D .
O2W O 0.1706(2) 0.04274(16) 0.59990(8) 0.0323(3) Uani 1 1 d D .
O3W O 0.64257(17) 0.09730(15) 0.26649(9) 0.0278(2) Uani 1 1 d D .
O4W O 0.86426(19) 0.01859(16) 0.14066(8) 0.0298(3) Uani 1 1 d D .
H1A H 0.567(3) 0.291(2) 0.2506(15) 0.047(2) Uiso 1 1 d D U
H1B H 0.594(3) 0.456(2) 0.2481(15) 0.047(2) Uiso 1 1 d D U
H2A H 0.189(3) 0.064(3) 0.5511(11) 0.047(2) Uiso 1 1 d D U
H2B H 0.058(3) -0.004(3) 0.5978(14) 0.047(2) Uiso 1 1 d D U
H3A H 0.722(3) 0.091(3) 0.2276(12) 0.047(2) Uiso 1 1 d D U
H3B H 0.711(3) 0.067(3) 0.3066(11) 0.047(2) Uiso 1 1 d D U
H4A H 0.969(3) 0.068(3) 0.1470(14) 0.047(2) Uiso 1 1 d D U
H4B H 0.860(3) -0.017(3) 0.0896(11) 0.047(2) Uiso 1 1 d D U

loop_
_atom_site_aniso_label
_atom_site_aniso_U_11
_atom_site_aniso_U_22
_atom_site_aniso_U_33
_atom_site_aniso_U_23
_atom_site_aniso_U_13
_atom_site_aniso_U_12
C16 0.0204(6) 0.0177(6) 0.0201(6) -0.0028(5) 0.0001(5) 0.0018(5)
C15 0.0142(5) 0.0181(5) 0.0173(6) -0.0007(4) 0.0011(4) 0.0025(4)
C14 0.0202(6) 0.0253(7) 0.0172(6) -0.0003(5) 0.0003(5) 0.0030(5)
C13 0.0216(7) 0.0284(7) 0.0190(6) 0.0052(5) 0.0010(5) 0.0034(5)
C12 0.0217(7) 0.0210(6) 0.0231(7) 0.0052(5) 0.0030(5) 0.0020(5)
C11 0.0144(5) 0.0158(5) 0.0204(6) 0.0023(4) 0.0012(4) 0.0018(4)
C10 0.0171(6) 0.0140(5) 0.0234(6) 0.0010(4) 0.0010(5) -0.0005(4)
C8 0.0131(6) 0.0153(5) 0.0304(7) -0.0020(5) 0.0002(5) 0.0020(4)
C9 0.0140(5) 0.0185(5) 0.0189(6) 0.0007(4) 0.0011(4) 0.0021(4)
C7 0.0169(6) 0.0173(5) 0.0218(6) -0.0054(5) -0.0007(5) -0.0014(4)
C6 0.0139(5) 0.0202(6) 0.0210(6) -0.0041(5) -0.0004(4) 0.0019(4)
C5 0.0210(7) 0.0261(7) 0.0225(7) -0.0078(5) -0.0007(5) 0.0034(5)
C4 0.0226(7) 0.0339(8) 0.0174(6) -0.0050(6) -0.0011(5) 0.0069(6)
C3 0.0201(7) 0.0298(7) 0.0194(6) 0.0015(5) 0.0021(5) 0.0062(5)
C2 0.0153(6) 0.0210(6) 0.0179(6) 0.0016(5) 0.0006(4) 0.0036(5)
C1 0.0199(6) 0.0190(6) 0.0222(6) 0.0038(5) 0.0045(5) 0.0037(5)
N3 0.0158(5) 0.0143(4) 0.0160(5) 0.0003(4) 0.0004(4) 0.0013(4)
N2 0.0128(5) 0.0149(5) 0.0211(5) -0.0009(4) -0.0003(4) 0.0010(4)
N1 0.0146(5) 0.0175(5) 0.0164(5) -0.0013(4) 0.0009(4) 0.0024(4)
O5 0.0258(5) 0.0146(4) 0.0193(5) -0.0006(3) 0.0008(4) -0.0003(4)
O6 0.0429(7) 0.0201(5) 0.0244(5) -0.0077(4) 0.0023(5) 0.0003(5)
O3 0.0137(4) 0.0160(4) 0.0209(5) -0.0009(3) 0.0000(3) 0.0005(3)
O4 0.0125(5) 0.0210(5) 0.0443(7) -0.0009(5) 0.0024(4) 0.0014(4)
O1 0.0237(5) 0.0153(4) 0.0204(5) 0.0016(3) 0.0029(4) -0.0002(4)
O2 0.0391(7) 0.0222(5) 0.0240(5) 0.0079(4) 0.0083(5) 0.0025(5)
Ga1 0.01309(8) 0.01339(7) 0.01617(8) -0.00032(5) 0.00068(5) 0.00109(5)
O1W 0.0131(4) 0.0177(4) 0.0297(5) 0.0026(4) 0.0019(4) 0.0029(3)
O2W 0.0452(8) 0.0298(6) 0.0220(6) 0.0021(5) 0.0035(5) 0.0003(5)
O3W 0.0259(6) 0.0231(5) 0.0355(6) 0.0043(5) 0.0046(5) 0.0061(4)
O4W 0.0345(7) 0.0330(6) 0.0212(5) -0.0005(5) 0.0021(5) -0.0073(5)

loop_
_atom_type_symbol
_atom_type_description
_atom_type_scat_dispersion_real
_atom_type_scat_dispersion_imag
_atom_type_scat_source
C C 0.0033 0.0016 'International Tables Vol C Tables 4.2.6.8 and 6.1.1.4'
H H 0.0000 0.0000 'International Tables Vol C Tables 4.2.6.8 and 6.1.1.4'
N N 0.0061 0.0033 'International Tables Vol C Tables 4.2.6.8 and 6.1.1.4'
O O 0.0106 0.0060 'International Tables Vol C Tables 4.2.6.8 and 6.1.1.4'
Ga Ga 0.2610 1.5380 'International Tables Vol C Tables 4.2.6.8 and 6.1.1.4'

loop_
_geom_angle_atom_site_label_1
_geom_angle_atom_site_label_2
_geom_angle_atom_site_label_3
_geom_angle
O6 C16 O5 124.73(14)
O6 C16 C15 120.70(14)
O5 C16 C15 114.56(12)
N3 C15 C14 122.95(13)
N3 C15 C16 113.68(12)
C14 C15 C16 123.36(13)
C15 C14 C13 118.02(14)
C15 C14 H14 121.0
C13 C14 H14 121.0
C12 C13 C14 119.16(14)
C12 C13 H13 120.4
C14 C13 H13 120.4
C13 C12 C11 119.20(14)
C13 C12 H12 120.4
C11 C12 H12 120.4
N3 C11 C12 121.16(13)
N3 C11 C10 115.85(12)
C12 C11 C10 122.92(13)
N2 C10 C11 109.13(11)
N2 C10 H10A 109.9
C11 C10 H10A 109.9
N2 C10 H10B 109.9
C11 C10 H10B 109.9
H10A C10 H10B 108.3
N2 C8 C9 115.99(11)
N2 C8 H8A 108.3
C9 C8 H8A 108.3
N2 C8 H8B 108.3
C9 C8 H8B 108.3
H8A C8 H8B 107.4
O4 C9 O3 122.15(13)
O4 C9 C8 116.59(12)
O3 C9 C8 121.25(12)
N2 C7 C6 108.37(11)
N2 C7 H7A 110.0
C6 C7 H7A 110.0
N2 C7 H7B 110.0
C6 C7 H7B 110.0
H7A C7 H7B 108.4
N1 C6 C5 120.79(14)
N1 C6 C7 115.27(12)
C5 C6 C7 123.92(13)
C4 C5 C6 119.19(14)
C4 C5 H5 120.4
C6 C5 H5 120.4
C5 C4 C3 119.71(14)
C5 C4 H4 120.1
C3 C4 H4 120.1
C2 C3 C4 117.59(14)
C2 C3 H3 121.2
C4 C3 H3 121.2
N1 C2 C3 122.71(14)
N1 C2 C1 113.18(12)
C3 C2 C1 124.12(14)
O2 C1 O1 124.78(14)
O2 C1 C2 119.63(14)
O1 C1 C2 115.59(12)
C15 N3 C11 119.45(12)
C15 N3 Ga1 114.25(9)
C11 N3 Ga1 126.19(9)
C7 N2 C8 110.99(11)
C7 N2 C10 110.64(11)
C8 N2 C10 111.30(11)
C2 N1 C6 119.95(12)
C2 N1 Ga1 114.45(9)
C6 N1 Ga1 125.47(10)
C16 O5 Ga1 122.08(9)
C9 O3 Ga1 122.95(9)
C1 O1 Ga1 122.55(9)
O1W Ga1 O3 175.40(4)
O1W Ga1 O5 92.32(5)
O3 Ga1 O5 92.23(4)
O1W Ga1 O1 91.66(4)
O3 Ga1 O1 90.08(4)
O5 Ga1 O1 75.92(4)
O1W Ga1 N3 89.19(5)
O3 Ga1 N3 91.36(4)
O5 Ga1 N3 74.95(4)
O1 Ga1 N3 150.87(4)
O1W Ga1 N1 88.30(5)
O3 Ga1 N1 88.09(4)
O5 Ga1 N1 149.89(4)
O1 Ga1 N1 73.97(4)
N3 Ga1 N1 135.16(4)
Ga1 O1W H1A 124.1(16)
Ga1 O1W H1B 122.6(16)
H1A O1W H1B 113.1(19)
H2A O2W H2B 106.0(18)
H3A O3W H3B 99.6(17)
H4A O4W H4B 102.3(18)

loop_
_geom_bond_atom_site_label_1
_geom_bond_atom_site_label_2
_geom_bond_distance
C16 O6 1.2275(17)
C16 O5 1.2822(18)
C16 C15 1.500(2)
C15 N3 1.3358(17)
C15 C14 1.386(2)
C14 C13 1.393(2)
C14 H14 0.940(15)
C13 C12 1.388(2)
C13 H13 0.950(16)
C12 C11 1.397(2)
C12 H12 0.931(16)
C11 N3 1.3405(17)
C11 C10 1.4965(19)
C10 N2 1.4808(18)
C10 H10A 0.9900
C10 H10B 0.9900
C8 N2 1.4776(17)
C8 C9 1.5098(19)
C8 H8A 0.9900
C8 H8B 0.9900
C9 O4 1.2462(17)
C9 O3 1.2774(16)
C7 N2 1.4713(18)
C7 C6 1.492(2)
C7 H7A 0.9900
C7 H7B 0.9900
C6 N1 1.3414(18)
C6 C5 1.395(2)
C5 C4 1.385(2)
C5 H5 0.967(16)
C4 C3 1.392(2)
C4 H4 0.937(15)
C3 C2 1.390(2)
C3 H3 0.911(16)
C2 N1 1.3343(18)
C2 C1 1.502(2)
C1 O2 1.2437(18)
C1 O1 1.2692(18)
N3 Ga1 2.2017(12)
N1 Ga1 2.2354(11)
O5 Ga1 2.0229(10)
O3 Ga1 1.9173(10)
O1 Ga1 2.0441(10)
Ga1 O1W 1.9109(10)
O1W H1A 0.826(16)
O1W H1B 0.809(16)
O2W H2A 0.829(16)
O2W H2B 0.871(16)
O3W H3A 0.867(16)
O3W H3B 0.831(16)
O4W H4A 0.829(16)
O4W H4B 0.848(16)
